data_4348760
loop_
_publ_author_name
'Kumar, Sreedhar V.'
'Scottwell, Syn\/ove \/O'
'Waugh, Emily'
'McAdam, C. John'
'Hanton, Lyall R.'
'Brooks, Heather J. L.'
'Crowley, James D.'

_publ_section_title
;
 Antimicrobial Properties of Tris(homoleptic) Ruthenium(II)
 2-Pyridyl-1,2,3-triazole &quot;Click&quot; Complexes against Pathogenic
 Bacteria, Including Methicillin-Resistant Staphylococcus aureus (MRSA).
;
_journal_issue 19
_journal_name_full 'Inorganic chemistry'
_journal_page_first 9767
_journal_page_last 9777
_journal_paper_doi 10.1021/acs.inorgchem.6b01574
_journal_volume 55
_journal_year 2016
_chemical_formula_sum 'C44 H39 F12 N13 P2 Ru'
_chemical_formula_weight 1140.88
_space_group_IT_number 14
_space_group_name_Hall '-P 2ybc'
_space_group_name_H-M_alt 'P 1 21/c 1'
_symmetry_cell_setting monoclinic
_symmetry_space_group_name_H-M 'P 1 21/c 1'
_atom_sites_solution_hydrogens geom
_atom_sites_solution_primary direct
_atom_sites_solution_secondary difmap
_audit_creation_method SHELXL-97
_cell_angle_alpha 90.00
_cell_angle_beta 99.281(2)
_cell_angle_gamma 90.00
_cell_formula_units_Z 4
_cell_length_a 15.3874(3)
_cell_length_b 13.2879(2)
_cell_length_c 22.5848(4)
_cell_measurement_reflns_used 11018
_cell_measurement_temperature 90(2)
_cell_measurement_theta_max 76.7037
_cell_measurement_theta_min 3.2440
_cell_volume 4557.38(14)
_computing_cell_refinement CrysAlisPro
_computing_data_collection CrysAlisPro
_computing_data_reduction CrysAlisPro
_computing_molecular_graphics 'Bruker SHELXTL'
_computing_publication_material 'Bruker SHELXTL'
_computing_structure_refinement 'SHELXL-97 (Sheldrick, 2008)'
_computing_structure_solution 'SHELXS-97 (Sheldrick, 2008)'
_diffrn_ambient_temperature 90(2)
_diffrn_detector_area_resol_mean 10.3449
_diffrn_measured_fraction_theta_full 0.993
_diffrn_measured_fraction_theta_max 0.975
_diffrn_measurement_device_type 'SuperNova, Dual, Cu at zero, Atlas'
_diffrn_measurement_method '\f and \w scans'
_diffrn_radiation_monochromator copper
_diffrn_radiation_source 'SuperNova (Cu) X-ray Source'
_diffrn_radiation_type CuK\a
_diffrn_radiation_wavelength 1.54184
_diffrn_reflns_av_R_equivalents 0.0554
_diffrn_reflns_av_sigmaI/netI 0.0551
_diffrn_reflns_limit_h_max 19
_diffrn_reflns_limit_h_min -18
_diffrn_reflns_limit_k_max 16
_diffrn_reflns_limit_k_min -11
_diffrn_reflns_limit_l_max 28
_diffrn_reflns_limit_l_min -28
_diffrn_reflns_number 24563
_diffrn_reflns_theta_full 74.00
_diffrn_reflns_theta_max 76.89
_diffrn_reflns_theta_min 3.87
_exptl_absorpt_coefficient_mu 4.310
_exptl_absorpt_correction_T_max 1.00000
_exptl_absorpt_correction_T_min 0.35967
_exptl_absorpt_correction_type multi-scan
_exptl_absorpt_process_details
;
CrysAlisPro, Agilent Technologies,
Version 1.171.36.20 (release 27-06-2012 CrysAlis171 .NET)
(compiled Jul 11 2012,15:38:31)
Empirical absorption correction using spherical harmonics,
 implemented in SCALE3 ABSPACK scaling algorithm.
;
_exptl_crystal_colour yellow
_exptl_crystal_density_diffrn 1.663
_exptl_crystal_density_method 'not measured'
_exptl_crystal_description plate
_exptl_crystal_F_000 2304
_exptl_crystal_size_max 0.36
_exptl_crystal_size_mid 0.10
_exptl_crystal_size_min 0.10
_refine_diff_density_max 1.831
_refine_diff_density_min -1.781
_refine_diff_density_rms 0.158
_refine_ls_extinction_method none
_refine_ls_goodness_of_fit_ref 1.039
_refine_ls_hydrogen_treatment constr
_refine_ls_matrix_type full
_refine_ls_number_parameters 650
_refine_ls_number_reflns 9386
_refine_ls_number_restraints 0
_refine_ls_restrained_S_all 1.039
_refine_ls_R_factor_all 0.0872
_refine_ls_R_factor_gt 0.0758
_refine_ls_shift/su_max 0.023
_refine_ls_shift/su_mean 0.000
_refine_ls_structure_factor_coef Fsqd
_refine_ls_weighting_details 'calc w=1/[\s^2^(Fo^2^)+(0.1326P)^2^+15.5969P] where P=(Fo^2^+2Fc^2^)/3'
_refine_ls_weighting_scheme calc
_refine_ls_wR_factor_gt 0.2061
_refine_ls_wR_factor_ref 0.2200
_reflns_number_gt 7994
_reflns_number_total 9386
_reflns_threshold_expression >2\s(I)
_cod_data_source_file ic6b01574_si_002.cif
_cod_data_source_block svk120pf6_mer
_cod_depositor_comments
;
The following automatic conversions were performed:

data item '_symmetry_cell_setting' value 'Monoclinic' was changed to
'monoclinic' in accordance with the
/home/saulius/struct/COD-crude-data/automatic-downloads/DataCite-retrospective/ACS/depositions/lib/dictionaries/cif_core.dic
dictionary named 'cif_core.dic' version 2.4.2 last updated on
2011-04-26.

Automatic conversion script
Id: cif_fix_values 6909 2019-04-08 15:41:33Z antanas 
;
_cod_original_sg_symbol_H-M 'P 21/c'
_cod_database_code 4348760

loop_
_symmetry_equiv_pos_as_xyz
'x, y, z'
'-x, y+1/2, -z+1/2'
'-x, -y, -z'
'x, -y-1/2, z-1/2'

loop_
_atom_site_label
_atom_site_type_symbol
_atom_site_fract_x
_atom_site_fract_y
_atom_site_fract_z
_atom_site_U_iso_or_equiv
_atom_site_adp_type
_atom_site_occupancy
_atom_site_symmetry_multiplicity
_atom_site_calc_flag
_atom_site_refinement_flags
Ru1 Ru 0.26922(2) -0.00639(2) 0.078571(15) 0.02438(15) Uani 1 1 d .
N2 N 0.2206(3) 0.1281(3) 0.10573(19) 0.0272(8) Uani 1 1 d .
N10 N 0.2789(3) 0.0344(3) -0.00831(17) 0.0260(8) Uani 1 1 d .
N1 N 0.2725(3) -0.0320(3) 0.16990(18) 0.0280(8) Uani 1 1 d .
N6 N 0.2992(3) -0.1532(3) 0.06186(19) 0.0299(9) Uani 1 1 d .
N9 N 0.3978(3) 0.0490(3) 0.08920(19) 0.0284(8) Uani 1 1 d .
C20 C 0.3576(3) 0.0778(3) -0.0146(2) 0.0286(10) Uani 1 1 d .
N11 N 0.2275(3) 0.0269(3) -0.06083(19) 0.0307(8) Uani 1 1 d .
N4 N 0.1599(3) 0.2660(3) 0.1195(2) 0.0337(9) Uani 1 1 d .
N7 N 0.3719(3) -0.2036(3) 0.0623(2) 0.0333(9) Uani 1 1 d .
N5 N 0.1440(3) -0.0723(3) 0.06434(18) 0.0290(8) Uani 1 1 d .
N3 N 0.1931(3) 0.2115(3) 0.07836(19) 0.0307(8) Uani 1 1 d .
C18 C 0.5082(4) 0.1218(4) 0.0379(3) 0.0355(11) Uani 1 1 d .
H18 H 0.5251 0.1449 0.0016 0.043 Uiso 1 1 calc R
N8 N 0.3477(3) -0.3011(3) 0.0546(2) 0.0355(10) Uani 1 1 d .
N12 N 0.2744(3) 0.0682(3) -0.1006(2) 0.0329(9) Uani 1 1 d .
C7 C 0.1689(4) 0.2184(4) 0.1736(2) 0.0335(10) Uani 1 1 d .
H7 H 0.1516 0.2420 0.2096 0.040 Uiso 1 1 calc R
C34 C 0.2285(4) -0.2160(4) 0.0533(2) 0.0341(11) Uani 1 1 d .
C19 C 0.4244(3) 0.0855(3) 0.0386(2) 0.0300(10) Uani 1 1 d .
C31 C -0.0147(4) -0.1774(5) 0.0517(3) 0.0421(13) Uani 1 1 d .
H31 H -0.0690 -0.2128 0.0466 0.051 Uiso 1 1 calc R
C6 C 0.2081(3) 0.1297(4) 0.1644(2) 0.0285(9) Uani 1 1 d .
C5 C 0.2372(3) 0.0414(4) 0.2009(2) 0.0293(10) Uani 1 1 d .
C33 C 0.1417(4) -0.1725(4) 0.0544(2) 0.0340(11) Uani 1 1 d .
C35 C 0.2602(4) -0.3120(4) 0.0488(3) 0.0397(12) Uani 1 1 d .
H35 H 0.2272 -0.3726 0.0428 0.048 Uiso 1 1 calc R
C21 C 0.3536(3) 0.1010(3) -0.0738(2) 0.0314(10) Uani 1 1 d .
H21 H 0.3974 0.1335 -0.0922 0.038 Uiso 1 1 calc R
C14 C 0.2639(4) 0.4384(4) 0.1637(3) 0.0399(12) Uani 1 1 d .
H14 H 0.2912 0.3746 0.1620 0.048 Uiso 1 1 calc R
C8 C 0.1229(4) 0.3664(4) 0.1040(3) 0.0378(11) Uani 1 1 d .
H8A H 0.0620 0.3690 0.1128 0.045 Uiso 1 1 calc R
H8B H 0.1203 0.3777 0.0605 0.045 Uiso 1 1 calc R
C17 C 0.5675(4) 0.1238(4) 0.0913(3) 0.0402(13) Uani 1 1 d .
H17 H 0.6253 0.1495 0.0925 0.048 Uiso 1 1 calc R
C16 C 0.5403(4) 0.0875(4) 0.1425(3) 0.0407(12) Uani 1 1 d .
H16 H 0.5798 0.0883 0.1795 0.049 Uiso 1 1 calc R
C2 C 0.3033(5) -0.1260(5) 0.2602(3) 0.0484(15) Uani 1 1 d .
H2 H 0.3275 -0.1849 0.2804 0.058 Uiso 1 1 calc R
C23 C 0.1523(4) 0.1126(4) -0.1836(2) 0.0384(12) Uani 1 1 d .
C29 C 0.0676(4) -0.0260(4) 0.0694(2) 0.0333(10) Uani 1 1 d .
H29 H 0.0687 0.0442 0.0773 0.040 Uiso 1 1 calc R
C15 C 0.4564(4) 0.0502(4) 0.1406(2) 0.0351(11) Uani 1 1 d .
H15 H 0.4394 0.0247 0.1763 0.042 Uiso 1 1 calc R
C37 C 0.4340(5) -0.3806(5) -0.0518(3) 0.0486(15) Uani 1 1 d .
H37 H 0.3732 -0.3956 -0.0632 0.058 Uiso 1 1 calc R
C43 C 0.4694(4) -0.3707(4) 0.0081(3) 0.0364(11) Uani 1 1 d .
C32 C 0.0634(4) -0.2272(4) 0.0472(3) 0.0413(13) Uani 1 1 d .
H32 H 0.0634 -0.2974 0.0392 0.050 Uiso 1 1 calc R
C1 C 0.3058(4) -0.1132(4) 0.2002(3) 0.0386(12) Uani 1 1 d .
H1 H 0.3321 -0.1640 0.1794 0.046 Uiso 1 1 calc R
C9 C 0.1765(4) 0.4500(4) 0.1382(2) 0.0338(11) Uani 1 1 d .
C41 C 0.5593(5) -0.3509(4) 0.0246(5) 0.067(2) Uani 1 1 d .
H41 H 0.5846 -0.3445 0.0657 0.081 Uiso 1 1 calc R
C22 C 0.2406(4) 0.0638(4) -0.1655(2) 0.0396(12) Uani 1 1 d .
H22A H 0.2364 -0.0077 -0.1781 0.047 Uiso 1 1 calc R
H22B H 0.2837 0.0969 -0.1873 0.047 Uiso 1 1 calc R
C30 C -0.0117(4) -0.0751(5) 0.0638(3) 0.0412(12) Uani 1 1 d .
H30 H -0.0638 -0.0394 0.0681 0.049 Uiso 1 1 calc R
C42 C 0.4130(5) -0.3812(4) 0.0561(3) 0.0452(14) Uani 1 1 d .
H42A H 0.3823 -0.4468 0.0514 0.054 Uiso 1 1 calc R
H42B H 0.4513 -0.3809 0.0958 0.054 Uiso 1 1 calc R
C3 C 0.2656(5) -0.0530(5) 0.2909(3) 0.0495(15) Uani 1 1 d .
H3 H 0.2623 -0.0613 0.3323 0.059 Uiso 1 1 calc R
C4 C 0.2330(4) 0.0316(4) 0.2611(3) 0.0384(12) Uani 1 1 d .
H4 H 0.2076 0.0834 0.2817 0.046 Uiso 1 1 calc R
C12 C 0.2720(5) 0.6097(5) 0.1958(3) 0.0494(15) Uani 1 1 d .
H12 H 0.3043 0.6642 0.2158 0.059 Uiso 1 1 calc R
C40 C 0.6106(6) -0.3408(6) -0.0197(9) 0.112(6) Uani 1 1 d .
H40 H 0.6721 -0.3291 -0.0090 0.135 Uiso 1 1 calc R
C11 C 0.1845(5) 0.6225(4) 0.1710(3) 0.0477(15) Uani 1 1 d .
H11 H 0.1571 0.6860 0.1737 0.057 Uiso 1 1 calc R
C39 C 0.5741(10) -0.3476(7) -0.0787(8) 0.115(6) Uani 1 1 d .
H39 H 0.6098 -0.3374 -0.1088 0.138 Uiso 1 1 calc R
C10 C 0.1367(4) 0.5438(4) 0.1423(3) 0.0419(13) Uani 1 1 d .
H10 H 0.0767 0.5533 0.1253 0.050 Uiso 1 1 calc R
C13 C 0.3123(5) 0.5179(5) 0.1916(3) 0.0463(14) Uani 1 1 d .
H13 H 0.3728 0.5092 0.2077 0.056 Uiso 1 1 calc R
C38 C 0.4864(8) -0.3690(6) -0.0949(4) 0.082(3) Uani 1 1 d .
H38 H 0.4620 -0.3757 -0.1361 0.099 Uiso 1 1 calc R
P2 P 0.43579(9) 0.24142(10) 0.27755(7) 0.0362(3) Uani 1 1 d .
F9 F 0.3928(4) 0.2248(5) 0.2098(3) 0.0906(18) Uani 1 1 d .
F12 F 0.4394(5) 0.1234(3) 0.2800(3) 0.095(2) Uani 1 1 d .
F11 F 0.4294(4) 0.3597(3) 0.2730(3) 0.095(2) Uani 1 1 d .
F10 F 0.3386(4) 0.2435(5) 0.2893(5) 0.149(4) Uani 1 1 d .
F8 F 0.5291(4) 0.2412(6) 0.2606(5) 0.148(4) Uani 1 1 d .
F7 F 0.4701(8) 0.2565(7) 0.3439(3) 0.179(6) Uani 1 1 d .
P3 P 0.14192(11) 0.00619(10) 0.43416(7) 0.0380(3) Uani 1 1 d .
F2 F 0.2019(3) 0.0283(3) 0.49772(16) 0.0476(8) Uani 1 1 d .
F4 F 0.0803(3) 0.0987(3) 0.44404(17) 0.0530(9) Uani 1 1 d .
F5 F 0.0821(3) -0.0175(4) 0.3705(2) 0.0625(12) Uani 1 1 d .
F3 F 0.0820(3) -0.0669(3) 0.4668(2) 0.0598(10) Uani 1 1 d .
F6 F 0.2035(3) 0.0759(3) 0.4015(2) 0.0605(10) Uani 1 1 d .
F1 F 0.2030(3) -0.0894(3) 0.42458(17) 0.0516(9) Uani 1 1 d .
C24 C 0.1383(5) 0.2129(5) -0.1677(3) 0.0424(13) Uani 1 1 d .
H24 H 0.1839 0.2490 -0.1432 0.051 Uiso 1 1 calc R
C51 C 0.1642(5) -0.3001(5) 0.3628(3) 0.0495(14) Uani 1 1 d .
N52 N 0.2262(5) -0.3043(5) 0.3397(3) 0.0664(17) Uani 1 1 d .
C25 C 0.0590(5) 0.2587(6) -0.1874(3) 0.0567(18) Uani 1 1 d .
H25 H 0.0498 0.3262 -0.1760 0.068 Uiso 1 1 calc R
C28 C 0.0858(5) 0.0615(7) -0.2193(3) 0.0595(18) Uani 1 1 d .
H28 H 0.0945 -0.0064 -0.2301 0.071 Uiso 1 1 calc R
C50 C 0.0876(5) -0.2990(6) 0.3892(4) 0.0617(18) Uani 1 1 d .
H50A H 0.0362 -0.3121 0.3585 0.093 Uiso 1 1 calc R
H50B H 0.0813 -0.2331 0.4075 0.093 Uiso 1 1 calc R
H50C H 0.0917 -0.3513 0.4202 0.093 Uiso 1 1 calc R
C27 C 0.0060(6) 0.1088(9) -0.2396(4) 0.081(3) Uani 1 1 d .
H27 H -0.0395 0.0732 -0.2644 0.097 Uiso 1 1 calc R
C26 C -0.0075(5) 0.2080(9) -0.2236(3) 0.076(3) Uani 1 1 d .
H26 H -0.0620 0.2404 -0.2375 0.091 Uiso 1 1 calc R

loop_
_atom_site_aniso_label
_atom_site_aniso_U_11
_atom_site_aniso_U_22
_atom_site_aniso_U_33
_atom_site_aniso_U_23
_atom_site_aniso_U_13
_atom_site_aniso_U_12
Ru1 0.0350(2) 0.0124(2) 0.0279(2) -0.00007(11) 0.01169(15) -0.00204(12)
N2 0.038(2) 0.0093(16) 0.036(2) -0.0012(14) 0.0123(17) 0.0015(15)
N10 0.037(2) 0.0146(18) 0.0299(19) 0.0003(15) 0.0173(16) -0.0029(16)
N1 0.038(2) 0.0178(18) 0.0305(19) 0.0015(16) 0.0130(16) 0.0001(16)
N6 0.050(2) 0.0078(16) 0.035(2) -0.0005(14) 0.0147(18) -0.0020(16)
N9 0.034(2) 0.0116(17) 0.041(2) -0.0036(15) 0.0099(17) -0.0010(15)
C20 0.035(2) 0.012(2) 0.042(3) 0.0011(18) 0.017(2) -0.0009(17)
N11 0.041(2) 0.0214(19) 0.032(2) 0.0017(17) 0.0131(17) -0.0016(17)
N4 0.042(2) 0.019(2) 0.040(2) -0.0014(17) 0.0074(18) 0.0006(17)
N7 0.051(2) 0.0079(17) 0.044(2) -0.0004(16) 0.016(2) 0.0017(17)
N5 0.041(2) 0.0213(19) 0.0269(18) 0.0033(15) 0.0125(16) -0.0040(17)
N3 0.037(2) 0.021(2) 0.036(2) -0.0013(16) 0.0077(17) -0.0017(16)
C18 0.039(3) 0.014(2) 0.057(3) 0.001(2) 0.016(2) 0.0005(19)
N8 0.051(3) 0.0154(19) 0.042(2) -0.0016(17) 0.014(2) -0.0035(18)
N12 0.046(2) 0.0200(19) 0.036(2) 0.0034(17) 0.0194(19) 0.0027(18)
C7 0.041(3) 0.023(2) 0.037(2) -0.001(2) 0.009(2) 0.000(2)
C34 0.052(3) 0.018(2) 0.035(2) -0.0046(19) 0.014(2) -0.008(2)
C19 0.040(2) 0.0105(19) 0.043(3) -0.0012(18) 0.014(2) 0.0025(18)
C31 0.045(3) 0.043(3) 0.040(3) 0.004(2) 0.010(2) -0.017(3)
C6 0.034(2) 0.017(2) 0.035(2) -0.0022(18) 0.0082(19) -0.0001(18)
C5 0.038(2) 0.021(2) 0.031(2) -0.0004(18) 0.0111(19) -0.0052(19)
C33 0.049(3) 0.022(2) 0.035(2) -0.0026(19) 0.017(2) -0.010(2)
C35 0.056(3) 0.025(3) 0.040(3) -0.007(2) 0.013(2) -0.011(2)
C21 0.040(2) 0.0112(19) 0.047(3) 0.0047(18) 0.021(2) 0.0009(18)
C14 0.049(3) 0.028(3) 0.045(3) 0.000(2) 0.011(2) 0.003(2)
C8 0.044(3) 0.019(2) 0.051(3) 0.004(2) 0.007(2) 0.004(2)
C17 0.033(2) 0.016(2) 0.072(4) -0.002(2) 0.009(2) 0.0027(19)
C16 0.040(3) 0.026(3) 0.054(3) -0.011(2) 0.000(2) 0.007(2)
C2 0.076(4) 0.027(3) 0.044(3) 0.011(2) 0.017(3) 0.010(3)
C23 0.054(3) 0.035(3) 0.027(2) -0.005(2) 0.011(2) -0.004(2)
C29 0.039(3) 0.027(2) 0.036(2) 0.003(2) 0.010(2) -0.001(2)
C15 0.043(3) 0.024(2) 0.040(3) -0.006(2) 0.009(2) 0.003(2)
C37 0.063(4) 0.027(3) 0.056(3) -0.007(3) 0.011(3) 0.010(3)
C43 0.039(3) 0.013(2) 0.057(3) -0.005(2) 0.008(2) 0.0029(19)
C32 0.059(3) 0.025(3) 0.042(3) -0.003(2) 0.015(3) -0.013(2)
C1 0.060(3) 0.015(2) 0.043(3) 0.002(2) 0.016(2) 0.003(2)
C9 0.047(3) 0.020(2) 0.036(2) 0.0029(19) 0.011(2) 0.004(2)
C41 0.047(4) 0.013(3) 0.133(7) -0.005(3) -0.012(4) 0.007(2)
C22 0.062(3) 0.026(3) 0.035(3) 0.001(2) 0.021(2) 0.002(2)
C30 0.044(3) 0.042(3) 0.039(3) 0.006(2) 0.014(2) -0.003(2)
C42 0.067(4) 0.012(2) 0.057(3) 0.001(2) 0.011(3) 0.005(2)
C3 0.076(4) 0.033(3) 0.043(3) 0.006(2) 0.019(3) 0.009(3)
C4 0.057(3) 0.025(3) 0.036(3) 0.002(2) 0.015(2) 0.001(2)
C12 0.072(4) 0.033(3) 0.043(3) 0.000(2) 0.009(3) -0.010(3)
C40 0.048(5) 0.023(4) 0.276(19) 0.013(7) 0.055(8) 0.010(3)
C11 0.074(4) 0.018(2) 0.054(3) 0.003(2) 0.020(3) 0.006(3)
C39 0.124(10) 0.035(4) 0.222(16) 0.021(7) 0.133(12) 0.030(6)
C10 0.055(3) 0.024(3) 0.050(3) 0.008(2) 0.017(3) 0.009(2)
C13 0.057(4) 0.037(3) 0.043(3) 0.000(3) 0.003(3) -0.005(3)
C38 0.149(10) 0.032(4) 0.081(5) 0.008(3) 0.063(6) 0.036(5)
P2 0.0400(7) 0.0243(7) 0.0441(7) -0.0052(5) 0.0063(6) 0.0037(5)
F9 0.105(4) 0.078(4) 0.081(3) -0.015(3) -0.009(3) 0.033(3)
F12 0.134(5) 0.025(2) 0.146(5) 0.014(3) 0.078(4) 0.014(2)
F11 0.090(4) 0.028(2) 0.177(6) -0.016(3) 0.049(4) -0.005(2)
F10 0.084(4) 0.072(4) 0.314(12) -0.091(6) 0.108(6) -0.029(3)
F8 0.047(3) 0.105(5) 0.301(12) -0.110(7) 0.055(4) -0.022(3)
F7 0.313(13) 0.161(8) 0.047(3) -0.019(4) -0.021(5) 0.160(9)
P3 0.0459(8) 0.0315(7) 0.0369(7) -0.0006(5) 0.0073(6) 0.0090(5)
F2 0.059(2) 0.0348(17) 0.0469(19) 0.0013(15) 0.0021(16) 0.0054(16)
F4 0.066(2) 0.041(2) 0.051(2) -0.0042(16) 0.0074(17) 0.0222(18)
F5 0.069(3) 0.062(3) 0.052(2) -0.0127(19) -0.005(2) 0.019(2)
F3 0.063(2) 0.048(2) 0.071(3) 0.003(2) 0.018(2) -0.0021(19)
F6 0.076(3) 0.046(2) 0.062(2) 0.0127(19) 0.023(2) 0.001(2)
F1 0.066(2) 0.039(2) 0.051(2) -0.0015(16) 0.0138(17) 0.0160(18)
C24 0.061(4) 0.034(3) 0.034(3) 0.002(2) 0.014(2) 0.006(3)
C51 0.058(4) 0.034(3) 0.058(4) 0.006(3) 0.015(3) 0.006(3)
N52 0.081(5) 0.040(3) 0.081(4) 0.004(3) 0.023(4) 0.006(3)
C25 0.072(4) 0.062(5) 0.037(3) 0.000(3) 0.013(3) 0.021(4)
C28 0.063(4) 0.069(5) 0.048(3) -0.026(3) 0.012(3) -0.008(4)
C50 0.065(4) 0.049(4) 0.074(5) -0.008(4) 0.019(4) -0.001(3)
C27 0.065(5) 0.123(9) 0.053(4) -0.027(5) 0.000(4) -0.010(5)
C26 0.056(4) 0.126(9) 0.046(4) -0.008(5) 0.007(3) 0.028(5)

loop_
_atom_type_symbol
_atom_type_description
_atom_type_scat_dispersion_real
_atom_type_scat_dispersion_imag
_atom_type_scat_source
C C 0.0181 0.0091 'International Tables Vol C Tables 4.2.6.8 and 6.1.1.4'
H H 0.0000 0.0000 'International Tables Vol C Tables 4.2.6.8 and 6.1.1.4'
N N 0.0311 0.0180 'International Tables Vol C Tables 4.2.6.8 and 6.1.1.4'
F F 0.0727 0.0534 'International Tables Vol C Tables 4.2.6.8 and 6.1.1.4'
P P 0.2955 0.4335 'International Tables Vol C Tables 4.2.6.8 and 6.1.1.4'
Ru Ru 0.0552 3.2960 'International Tables Vol C Tables 4.2.6.8 and 6.1.1.4'

loop_
_geom_angle_atom_site_label_1
_geom_angle_atom_site_label_2
_geom_angle_atom_site_label_3
_geom_angle
N6 Ru1 N10 91.27(16)
N6 Ru1 N2 168.01(16)
N10 Ru1 N2 98.03(16)
N6 Ru1 N1 93.25(16)
N10 Ru1 N1 171.99(16)
N2 Ru1 N1 78.44(16)
N6 Ru1 N9 96.84(16)
N10 Ru1 N9 78.73(17)
N2 Ru1 N9 92.42(15)
N1 Ru1 N9 94.16(17)
N6 Ru1 N5 78.67(17)
N10 Ru1 N5 99.76(16)
N2 Ru1 N5 92.23(16)
N1 Ru1 N5 87.62(16)
N9 Ru1 N5 175.27(16)
N3 N2 C6 111.1(4)
N3 N2 Ru1 134.3(3)
C6 N2 Ru1 114.5(3)
N11 N10 C20 110.5(4)
N11 N10 Ru1 135.3(3)
C20 N10 Ru1 114.2(3)
C1 N1 C5 117.8(4)
C1 N1 Ru1 125.8(4)
C5 N1 Ru1 116.3(3)
N7 N6 C34 110.6(4)
N7 N6 Ru1 134.9(3)
C34 N6 Ru1 114.2(4)
C15 N9 C19 117.8(4)
C15 N9 Ru1 126.3(4)
C19 N9 Ru1 115.8(3)
C21 C20 N10 107.2(5)
C21 C20 C19 135.1(5)
N10 C20 C19 117.7(4)
N10 N11 N12 105.1(4)
N3 N4 C7 112.0(4)
N3 N4 C8 120.1(4)
C7 N4 C8 127.9(5)
N6 N7 N8 105.9(4)
C29 N5 C33 117.7(5)
C29 N5 Ru1 126.2(4)
C33 N5 Ru1 115.9(4)
N2 N3 N4 105.1(4)
C19 C18 C17 118.8(5)
C35 N8 N7 111.6(5)
C35 N8 C42 126.9(5)
N7 N8 C42 121.5(5)
C21 N12 N11 112.0(4)
C21 N12 C22 127.5(4)
N11 N12 C22 120.2(5)
C6 C7 N4 104.5(5)
N6 C34 C35 107.2(5)
N6 C34 C33 117.9(4)
C35 C34 C33 134.8(5)
N9 C19 C18 122.7(5)
N9 C19 C20 113.6(4)
C18 C19 C20 123.6(5)
C30 C31 C32 118.7(5)
C7 C6 N2 107.3(4)
C7 C6 C5 135.6(5)
N2 C6 C5 117.0(4)
N1 C5 C4 121.7(5)
N1 C5 C6 113.3(4)
C4 C5 C6 125.0(5)
N5 C33 C32 122.2(5)
N5 C33 C34 113.2(5)
C32 C33 C34 124.6(5)
N8 C35 C34 104.7(5)
N12 C21 C20 105.2(4)
C9 C14 C13 121.4(6)
N4 C8 C9 112.7(5)
C16 C17 C18 118.4(5)
C17 C16 C15 120.5(6)
C1 C2 C3 119.5(6)
C28 C23 C24 119.2(7)
C28 C23 C22 120.1(6)
C24 C23 C22 120.6(5)
N5 C29 C30 123.4(5)
N9 C15 C16 121.7(5)
C38 C37 C43 120.1(8)
C37 C43 C41 119.7(7)
C37 C43 C42 121.1(6)
C41 C43 C42 119.2(7)
C31 C32 C33 119.0(5)
N1 C1 C2 122.5(5)
C14 C9 C10 118.6(6)
C14 C9 C8 122.8(5)
C10 C9 C8 118.6(5)
C40 C41 C43 118.9(10)
N12 C22 C23 114.4(4)
C29 C30 C31 119.1(6)
N8 C42 C43 113.1(5)
C4 C3 C2 119.0(6)
C3 C4 C5 119.6(6)
C13 C12 C11 120.0(6)
C39 C40 C41 120.7(9)
C12 C11 C10 120.5(6)
C38 C39 C40 120.5(10)
C11 C10 C9 120.1(6)
C12 C13 C14 119.4(7)
C39 C38 C37 120.1(11)
F7 P2 F8 93.2(6)
F7 P2 F10 91.2(6)
F8 P2 F10 175.4(6)
F7 P2 F12 95.3(4)
F8 P2 F12 88.7(4)
F10 P2 F12 92.3(3)
F7 P2 F11 86.6(4)
F8 P2 F11 92.1(4)
F10 P2 F11 86.7(3)
F12 P2 F11 177.9(4)
F7 P2 F9 175.6(6)
F8 P2 F9 91.2(5)
F10 P2 F9 84.5(5)
F12 P2 F9 84.3(4)
F11 P2 F9 93.7(4)
F6 P3 F4 91.6(2)
F6 P3 F3 178.2(3)
F4 P3 F3 90.2(2)
F6 P3 F2 90.5(2)
F4 P3 F2 90.1(2)
F3 P3 F2 89.4(2)
F6 P3 F5 89.9(3)
F4 P3 F5 90.5(2)
F3 P3 F5 90.2(3)
F2 P3 F5 179.3(2)
F6 P3 F1 89.6(2)
F4 P3 F1 178.8(3)
F3 P3 F1 88.6(2)
F2 P3 F1 90.1(2)
F5 P3 F1 89.3(2)
C25 C24 C23 120.1(7)
N52 C51 C50 177.2(9)
C24 C25 C26 120.8(8)
C23 C28 C27 120.3(8)
C28 C27 C26 120.3(8)
C25 C26 C27 119.3(8)

loop_
_geom_bond_atom_site_label_1
_geom_bond_atom_site_label_2
_geom_bond_distance
Ru1 N6 2.053(4)
Ru1 N10 2.064(4)
Ru1 N2 2.069(4)
Ru1 N1 2.083(4)
Ru1 N9 2.088(4)
Ru1 N5 2.094(4)
N2 N3 1.305(6)
N2 C6 1.369(6)
N10 N11 1.319(6)
N10 C20 1.369(6)
N1 C1 1.335(7)
N1 C5 1.363(6)
N6 N7 1.301(6)
N6 C34 1.360(7)
N9 C15 1.351(7)
N9 C19 1.364(7)
C20 C21 1.365(7)
C20 C19 1.452(8)
N11 N12 1.355(6)
N4 N3 1.343(6)
N4 C7 1.362(7)
N4 C8 1.469(7)
N7 N8 1.351(6)
N5 C29 1.347(7)
N5 C33 1.350(7)
C18 C19 1.379(7)
C18 C17 1.389(9)
N8 C35 1.340(8)
N8 C42 1.460(7)
N12 C21 1.343(7)
N12 C22 1.474(7)
C7 C6 1.354(7)
C34 C35 1.375(8)
C34 C33 1.460(8)
C31 C30 1.387(9)
C31 C32 1.389(9)
C6 C5 1.463(7)
C5 C4 1.378(7)
C33 C32 1.395(8)
C14 C9 1.384(8)
C14 C13 1.383(9)
C8 C9 1.518(8)
C17 C16 1.380(9)
C16 C15 1.376(8)
C2 C1 1.374(8)
C2 C3 1.374(9)
C23 C28 1.375(9)
C23 C24 1.407(8)
C23 C22 1.502(9)
C29 C30 1.371(8)
C37 C38 1.369(11)
C37 C43 1.382(9)
C43 C41 1.398(9)
C43 C42 1.500(9)
C9 C10 1.398(8)
C41 C40 1.378(18)
C3 C4 1.364(9)
C12 C13 1.379(10)
C12 C11 1.383(10)
C40 C39 1.36(2)
C11 C10 1.379(9)
C39 C38 1.370(19)
P2 F7 1.520(6)
P2 F8 1.545(6)
P2 F10 1.560(6)
P2 F12 1.570(4)
P2 F11 1.577(5)
P2 F9 1.582(6)
P3 F6 1.588(4)
P3 F4 1.591(4)
P3 F3 1.599(5)
P3 F2 1.603(4)
P3 F5 1.608(4)
P3 F1 1.615(4)
C24 C25 1.372(10)
C51 N52 1.161(10)
C51 C50 1.404(10)
C25 C26 1.378(12)
C28 C27 1.390(13)
C27 C26 1.391(15)
